data_2215774
loop_
_publ_author_name
'Laufek, Franti\<sek'
'Sejkora, Ji\<r\'i'
'Fejfarov\'a, Karla'
'Du\<sek, Michal'
'Ozd\'in, Daniel'

_publ_section_title
;
The mineral marrucciite: monoclinic Hg~3~Pb~16~Sb~18~S~46~
;
_journal_coeditor_code BI2073
_journal_issue 11
_journal_name_full 'Acta Crystallographica, Section E'
_journal_page_first i190
_journal_page_last i190
_journal_paper_doi 10.1107/S1600536806040980
_journal_volume 63
_journal_year 2007
_chemical_formula_sum 'Hg3 Pb16 S46 Sb18'
_chemical_formula_weight 7583.1
_chemical_name_systematic ' ?'
_space_group_IT_number 12
_space_group_name_Hall '-C 2y'
_space_group_name_H-M_alt 'C 1 2/m 1'
_symmetry_cell_setting monoclinic
_symmetry_space_group_name_Hall '-C 2y'
_symmetry_space_group_name_H-M 'C 1 2/m 1'
_cell_angle_alpha 90
_cell_angle_beta 118.76(2)
_cell_angle_gamma 90
_cell_formula_units_Z 2
_cell_length_a 48.124(11)
_cell_length_b 4.1083(2)
_cell_length_c 23.990(5)
_cell_measurement_reflns_used 9276
_cell_measurement_temperature 292
_cell_measurement_theta_max 26.4999
_cell_measurement_theta_min 2.5373
_cell_volume 4158.2(15)
_computing_cell_refinement '<i>CrysAlis RED</i> (Oxford Diffraction, 2004)'
_computing_data_collection '<i>CrysAlis CCD</i> (Oxford Diffraction, 2004)'
_computing_data_reduction '<i>CrysAlis RED</i>'
_computing_molecular_graphics 'DIAMOND 3 (Brandenburg and Putz, 2005)'
_computing_publication_material Jana2000
_computing_structure_refinement 'Jana2000 (Petricek <i>et al.</i>,  2000)'
_computing_structure_solution 'SIR2002 (Burla <i>et al.</i>,  2003)'
_diffrn_ambient_temperature 292
_diffrn_detector_area_resol_mean 8.3438
_diffrn_measured_fraction_theta_full 0.99
_diffrn_measurement_device_type 'Oxford Diffraction XCalibur CCD'
_diffrn_measurement_method 'Rotation method data acquisition using \w scans'
_diffrn_radiation_monochromator graphite
_diffrn_radiation_source 'X-ray tube'
_diffrn_radiation_type 'Mo K\a'
_diffrn_radiation_wavelength 0.71069
_diffrn_reflns_av_R_equivalents 0.0524
_diffrn_reflns_av_sigmaI/netI 0.0578
_diffrn_reflns_limit_h_max 60
_diffrn_reflns_limit_h_min -59
_diffrn_reflns_limit_k_max 5
_diffrn_reflns_limit_k_min -5
_diffrn_reflns_limit_l_max 30
_diffrn_reflns_limit_l_min -30
_diffrn_reflns_number 26009
_diffrn_reflns_reduction_process
;
Integration of the CCD images was done by program Crysalis RED
(Oxford diffraction, 2004). The same program was used for indexing of the
crystal
shape, its refinement, absorption correction and data scaling.
;
_diffrn_reflns_theta_full 26.57
_diffrn_reflns_theta_max 26.57
_diffrn_reflns_theta_min 2.54
_exptl_absorpt_coefficient_mu 44.665
_exptl_absorpt_correction_T_max 0.80478
_exptl_absorpt_correction_T_min 0.19802
_exptl_absorpt_correction_type analytical
_exptl_absorpt_process_details
;
Clark & Reid (1995)
;
_exptl_crystal_colour black
_exptl_crystal_density_diffrn 6.0545
_exptl_crystal_density_method 'not measured'
_exptl_crystal_description prism
_exptl_crystal_F_000 6412
_exptl_crystal_size_max 0.04444
_exptl_crystal_size_mid 0.01942
_exptl_crystal_size_min 0.00230
_refine_diff_density_max 1.20
_refine_diff_density_min -1.09
_refine_ls_extinction_method none
_refine_ls_goodness_of_fit_ref 0.85
_refine_ls_number_parameters 256
_refine_ls_number_reflns 4942
_refine_ls_R_factor_all 0.0493
_refine_ls_R_factor_gt 0.0241
_refine_ls_shift/su_max 0.0313
_refine_ls_shift/su_mean 0.0068
_refine_ls_structure_factor_coef Fsqd
_refine_ls_weighting_details w=1/(\s^2^(I)+0.0004I^2^)
_refine_ls_weighting_scheme sigma
_refine_ls_wR_factor_gt 0.0427
_refine_ls_wR_factor_ref 0.0451
_reflns_number_gt 3000
_reflns_number_total 4942
_reflns_threshold_expression I>3\s(I)
_cod_duplicate_entry 2210880
_cod_data_source_file bi2073.cif
_cod_database_code 2215774

loop_
_symmetry_equiv_pos_site_id
_symmetry_equiv_pos_as_xyz
1 x,y,z
2 -x,y,-z
3 -x,-y,-z
4 x,-y,z
5 1/2+x,1/2+y,z
6 1/2-x,1/2+y,-z
7 1/2-x,1/2-y,-z
8 1/2+x,1/2-y,z

loop_
_atom_site_type_symbol
_atom_site_label
_atom_site_fract_x
_atom_site_fract_y
_atom_site_fract_z
_atom_site_U_iso_or_equiv
_atom_site_adp_type
_atom_site_calc_flag
_atom_site_occupancy
Sb Sb1 0.42917(2) 0 0.01409(5) 0.0410(5) Uani d 1
Sb Sb2 0.29529(2) 0 0.04272(5) 0.0326(4) Uani d 1
S S1 0.04720(8) 0 0.04514(15) 0.0315(15) Uani d 1
S S2 0.34675(8) 0 0.04430(13) 0.0183(14) Uani d 1
Pb Pb1 0.160743(13) 0 0.05141(2) 0.0257(2) Uani d 1
S S3 0.22457(8) 0 0.04890(17) 0.0483(19) Uani d 1
S S4 0.90931(7) 0 0.05559(14) 0.0235(14) Uani d 1
Sb Sb3 0.52171(2) 0 0.08609(5) 0.0467(5) Uani d 1
S S5 0.61989(7) 0 0.08618(14) 0.0190(13) Uani d 1
S S6 0.81662(9) 0 0.13629(17) 0.053(2) Uani d 1
S S7 -0.00105(8) 0 0.13619(15) 0.0269(14) Uani d 1
Sb Sb4 0.74970(2) 0 0.15156(4) 0.0228(4) Uani d 1
Pb Pb2 0.880439(12) 0 0.14750(2) 0.0219(2) Uani d 1
S S8 0.69971(7) 0 0.15478(14) 0.0193(13) Uani d 1
Pb Pb3 0.110919(12) 0 0.16376(2) 0.0242(2) Uani d 1
Sb Sb9 0.464070(18) 0 0.18486(4) 0.0415(4) Uani d 0.612(6)
Pb Pb9 0.46407 0 0.184862 0.0415(4) Uani d 0.388(6)
S S9 0.57042(7) 0 0.18714(14) 0.0190(13) Uani d 1
S S10 0.27134(8) 0 0.23034(15) 0.0310(15) Uani d 1
Sb Sb5 0.33940(2) 0 0.24093(4) 0.0229(4) Uani d 1
S S11 0.39219(7) 0 0.24290(14) 0.0187(13) Uani d 1
S S12 0.95232(8) 0 0.24303(14) 0.0253(15) Uani d 1
Pb Pb8 0.052297(17) 0 0.25068(3) 0.0319(4) Uani d 0.612(5)
Sb Sb8 0.052297 0 0.250683 0.0319(4) Uani d 0.388(5)
S S13 0.66387(7) 0 0.24881(13) 0.0178(13) Uani d 1
Pb Pb4 0.215046(13) 0 0.26212(2) 0.0271(2) Uani d 1
S S14 0.52026(8) 0 0.27747(14) 0.0235(14) Uani d 1
S S15 0.85629(10) 0 0.32046(17) 0.052(2) Uani d 1
S S16 0.12719(9) 0 0.33026(16) 0.0437(18) Uani d 1
S S17 0.76523(7) 0 0.34565(13) 0.0194(13) Uani d 1
Pb Pb5 0.931045(13) 0 0.34166(2) 0.0258(2) Uani d 1
Sb Sb6 0.67121(2) 0 0.35664(4) 0.0245(4) Uani d 1
Pb Pb6 0.313833(12) 0 0.37726(2) 0.0259(2) Uani d 1
Pb Pb7 0.026006(13) 0 0.38264(2) 0.0255(2) Uani d 1
S S18 0.48083(7) 0 0.38906(13) 0.0182(13) Uani d 1
S S19 0.21658(8) 0 0.39248(16) 0.0443(18) Uani d 1
S S20 0.57670(8) 0 0.41998(14) 0.0233(14) Uani d 1
Hg Hg1 0.129886(14) 0 0.43129(3) 0.0323(3) Uani d 1
Sb Sb7 0.76574(2) 0 0.44928(4) 0.0293(5) Uani d 1
S S21 0.86164(7) 0 0.46313(13) 0.0178(13) Uani d 1
S S22 0.94500(7) 0 0.47995(14) 0.0188(13) Uani d 1
S S23 0.30691(8) 0 0.48875(15) 0.0297(15) Uani d 1
Hg Hg2 0.5 0 0.5 0.0271(3) Uani d 1
Sb Sb10 0.59584(3) 0.0842(3) 0.53354(5) 0.0196(6) Uani d 0.5

loop_
_atom_site_aniso_label
_atom_site_aniso_U_11
_atom_site_aniso_U_22
_atom_site_aniso_U_33
_atom_site_aniso_U_12
_atom_site_aniso_U_13
_atom_site_aniso_U_23
_atom_site_aniso_type_symbol
Sb1 0.0181(5) 0.0697(8) 0.0277(5) 0 0.0050(4) 0 Sb
Sb2 0.0193(5) 0.0187(5) 0.0557(6) 0 0.0149(5) 0 Sb
S1 0.0209(19) 0.055(3) 0.0199(17) 0 0.0105(15) 0 S
S2 0.0292(19) 0.0127(17) 0.0171(16) 0 0.0145(14) 0 S
Pb1 0.0381(3) 0.0180(3) 0.0249(3) 0 0.0185(3) 0 Pb
S3 0.017(2) 0.098(4) 0.026(2) 0 0.0077(16) 0 S
S4 0.0183(18) 0.034(2) 0.0193(16) 0 0.0097(14) 0 S
Sb3 0.0328(6) 0.0650(8) 0.0242(5) 0 -0.0009(5) 0 Sb
S5 0.0168(17) 0.0203(18) 0.0176(16) 0 0.0063(13) 0 S
S6 0.018(2) 0.113(4) 0.032(2) 0 0.0153(17) 0 S
S7 0.0181(18) 0.040(2) 0.0193(17) 0 0.0068(14) 0 S
Sb4 0.0172(5) 0.0269(5) 0.0241(5) 0 0.0098(4) 0 Sb
Pb2 0.0259(3) 0.0175(3) 0.0232(3) 0 0.0127(2) 0 Pb
S8 0.0218(18) 0.0180(18) 0.0168(16) 0 0.0082(14) 0 S
Pb3 0.0262(3) 0.0226(3) 0.0280(3) 0 0.0165(2) 0 Pb
Sb9 0.0259(5) 0.0376(6) 0.0552(6) 0 0.0149(4) 0 Sb
Pb9 0.0259(5) 0.0376(6) 0.0552(6) 0 0.0149(4) 0 Pb
S9 0.0142(17) 0.0216(19) 0.0180(16) 0 0.0053(13) 0 S
S10 0.0231(19) 0.050(3) 0.0181(17) 0 0.0085(15) 0 S
Sb5 0.0252(5) 0.0250(5) 0.0225(5) 0 0.0146(4) 0 Sb
S11 0.0184(17) 0.0153(18) 0.0189(16) 0 0.0062(14) 0 S
S12 0.028(2) 0.034(2) 0.0205(17) 0 0.0165(15) 0 S
Pb8 0.0472(5) 0.0259(4) 0.0341(4) 0 0.0287(4) 0 Pb
Sb8 0.0472(5) 0.0259(4) 0.0341(4) 0 0.0287(4) 0 Sb
S13 0.0179(17) 0.0193(18) 0.0142(15) 0 0.0062(13) 0 S
Pb4 0.0285(3) 0.0205(3) 0.0245(3) 0 0.0065(2) 0 Pb
S14 0.0219(19) 0.031(2) 0.0168(16) 0 0.0088(14) 0 S
S15 0.041(3) 0.090(4) 0.027(2) 0 0.0183(19) 0 S
S16 0.028(2) 0.086(3) 0.0161(17) 0 0.0094(16) 0 S
S17 0.0217(18) 0.0160(18) 0.0154(16) 0 0.0048(14) 0 S
Pb5 0.0339(3) 0.0169(3) 0.0244(3) 0 0.0123(2) 0 Pb
Sb6 0.0391(6) 0.0181(5) 0.0153(4) 0 0.0123(4) 0 Sb
Pb6 0.0244(3) 0.0251(3) 0.0266(3) 0 0.0109(2) 0 Pb
Pb7 0.0322(3) 0.0251(3) 0.0234(3) 0 0.0168(2) 0 Pb
S18 0.0179(17) 0.0174(18) 0.0181(16) 0 0.0077(14) 0 S
S19 0.019(2) 0.090(4) 0.0230(19) 0 0.0097(16) 0 S
S20 0.0218(19) 0.024(2) 0.0158(16) 0 0.0025(14) 0 S
Hg1 0.0443(4) 0.0367(4) 0.0230(3) 0 0.0219(3) 0 Hg
Sb7 0.0457(6) 0.0193(5) 0.0383(5) 0 0.0326(5) 0 Sb
S21 0.0189(17) 0.0179(18) 0.0141(15) 0 0.0059(13) 0 S
S22 0.0169(17) 0.0227(19) 0.0176(16) 0 0.0090(14) 0 S
S23 0.0227(19) 0.045(2) 0.0176(17) 0 0.0063(15) 0 S
Hg2 0.0288(4) 0.0328(5) 0.0176(4) 0 0.0096(3) 0 Hg
Sb10 0.0213(6) 0.0203(12) 0.0162(5) 0.0021(5) 0.0082(4) 0.0009(5) Sb

loop_
_atom_type_symbol
_atom_type_scat_dispersion_real
_atom_type_scat_dispersion_imag
_atom_type_scat_source
Pb -3.394 10.111 'International Tables Vol C Tables  4.2.6.8 and 6.1.1.1'
Hg -2.389 9.227 'International Tables Vol C Tables  4.2.6.8 and 6.1.1.1'
Sb -0.587 1.546 'International Tables Vol C Tables  4.2.6.8 and 6.1.1.1'
S 0.125 0.123 'International Tables Vol C Tables  4.2.6.8 and 6.1.1.1'

loop_
_geom_angle_atom_site_label_1
_geom_angle_atom_site_label_2
_geom_angle_atom_site_label_3
_geom_angle_site_symmetry_1
_geom_angle_site_symmetry_3
_geom_angle
_geom_angle_publ_flag
S4 Sb1 S4 5_445 5_455 101.46(11) no
S4 Sb1 S5 5_445 3_655 91.01(9) no
S4 Sb1 S4 5_455 5_445 101.46(11) no
S4 Sb1 S5 5_455 3_655 91.01(9) no
S2 Sb2 S3 . 7_545 88.47(11) no
S2 Sb2 S3 . 7_555 88.47(11) no
S2 Sb2 S6 . 5_445 90.53(11) no
S2 Sb2 S6 . 5_455 90.53(11) no
S3 Sb2 S3 7_545 7_555 93.58(8) no
S3 Sb2 S6 7_545 5_445 86.98(8) no
S3 Sb2 S6 7_545 5_455 178.84(11) no
S3 Sb2 S3 7_555 7_545 93.58(8) no
S3 Sb2 S6 7_555 5_445 178.84(11) no
S3 Sb2 S6 7_555 5_455 86.98(8) no
S6 Sb2 S6 5_445 5_455 92.44(8) no
S6 Sb2 S6 5_455 5_445 92.44(8) no
Sb3 S1 Sb3 5_445 5_455 94.31(14) no
Sb3 S1 Sb3 5_455 5_445 94.31(14) no
Sb2 S2 Pb1 . 7_545 103.96(8) no
Sb2 S2 Pb1 . 7_555 103.96(8) no
Pb1 S2 Pb1 7_545 7_555 87.49(9) no
Pb1 S2 Pb1 7_555 7_545 87.49(9) no
S2 Pb1 S2 7_545 7_555 87.49(7) no
S2 Pb1 S2 7_555 7_545 87.49(7) no
Sb2 S3 Sb2 7_545 7_555 93.58(11) no
Sb2 S3 Sb4 7_545 5_445 89.578(19) no
Sb2 S3 Sb4 7_545 5_455 175.88(10) no
Sb2 S3 Sb2 7_555 7_545 93.58(11) no
Sb2 S3 Sb4 7_555 5_445 175.88(10) no
Sb2 S3 Sb4 7_555 5_455 89.578(19) no
Sb4 S3 Sb4 5_445 5_455 87.15(9) no
Sb4 S3 Sb4 5_455 5_445 87.15(9) no
Sb1 S4 Sb1 5_545 5_555 101.46(15) no
Sb1 S4 Sb1 5_555 5_545 101.46(15) no
S1 Sb3 S1 5_545 5_555 94.31(10) no
S1 Sb3 S7 5_545 5_545 86.64(9) no
S1 Sb3 S7 5_545 5_555 176.19(8) no
S1 Sb3 S9 5_545 . 88.55(9) no
S1 Sb3 S1 5_555 5_545 94.31(10) no
S1 Sb3 S7 5_555 5_545 176.19(8) no
S1 Sb3 S7 5_555 5_555 86.64(9) no
S1 Sb3 S9 5_555 . 88.55(9) no
S7 Sb3 S7 5_545 5_555 92.18(10) no
S7 Sb3 S9 5_545 . 87.78(9) no
S7 Sb3 S7 5_555 5_545 92.18(10) no
S7 Sb3 S9 5_555 . 87.78(9) no
Sb1 S5 Pb3 3_655 5_545 104.96(10) no
Sb1 S5 Pb3 3_655 5_555 104.96(10) no
Pb3 S5 Pb3 5_545 5_555 88.64(11) no
Pb3 S5 Pb3 5_555 5_545 88.64(11) no
Sb2 S6 Sb2 5_545 5_555 92.44(11) no
Sb2 S6 Pb2 5_545 . 92.10(13) no
Sb2 S6 Sb2 5_555 5_545 92.44(11) no
Sb2 S6 Pb2 5_555 . 92.10(13) no
Sb3 S7 Sb3 5_445 5_455 92.18(13) no
Sb3 S7 Pb8 5_445 . 93.36(9) no
Sb3 S7 Sb8 5_445 . 93.36(9) no
Sb3 S7 Sb3 5_455 5_445 92.18(13) no
Sb3 S7 Pb8 5_455 . 93.36(9) no
Sb3 S7 Sb8 5_455 . 93.36(9) no
S3 Sb4 S3 5_545 5_555 87.15(7) no
S3 Sb4 S8 5_545 . 90.69(10) no
S3 Sb4 S10 5_545 5_545 85.35(7) no
S3 Sb4 S10 5_545 5_555 172.09(10) no
S3 Sb4 S3 5_555 5_545 87.15(7) no
S3 Sb4 S8 5_555 . 90.69(10) no
S3 Sb4 S10 5_555 5_545 172.09(10) no
S3 Sb4 S10 5_555 5_555 85.35(7) no
S8 Sb4 S10 . 5_545 91.87(11) no
S8 Sb4 S10 . 5_555 91.87(11) no
S10 Sb4 S10 5_545 5_555 102.04(8) no
S10 Sb4 S10 5_555 5_545 102.04(8) no
S6 Pb2 S11 . 5_545 82.66(9) no
S6 Pb2 S11 . 5_555 82.66(9) no
S11 Pb2 S11 5_545 5_555 89.38(7) no
S11 Pb2 S11 5_555 5_545 89.38(7) no
S5 Pb3 S5 5_445 5_455 88.64(8) no
S5 Pb3 S5 5_455 5_445 88.64(8) no
S12 Sb9 S12 5_445 5_455 99.48(10) no
S12 Sb9 S14 5_445 . 86.98(9) no
S12 Sb9 S12 5_455 5_445 99.48(10) no
S12 Sb9 S14 5_455 . 86.98(9) no
S12 Pb9 S12 5_445 5_455 99.48(10) no
S12 Pb9 S14 5_445 . 86.98(8) no
S12 Pb9 S12 5_455 5_445 99.48(10) no
S12 Pb9 S14 5_455 . 86.98(8) no
Sb3 S9 Pb8 . 5_545 97.66(9) no
Sb3 S9 Pb8 . 5_555 97.66(9) no
Sb3 S9 Sb8 . 5_545 97.66(9) no
Sb3 S9 Sb8 . 5_555 97.66(9) no
Pb8 S9 Pb8 5_545 5_555 89.03(11) no
Pb8 S9 Sb8 5_545 5_555 89.03(11) no
Pb8 S9 Pb8 5_555 5_545 89.03(11) no
Pb8 S9 Sb8 5_555 5_545 89.03(11) no
Sb8 S9 Sb8 5_545 5_555 89.03(11) no
Sb8 S9 Sb8 5_555 5_545 89.03(11) no
Sb4 S10 Sb4 5_445 5_455 102.04(10) no
Sb4 S10 Sb4 5_455 5_445 102.04(10) no
S11 Sb5 S15 . 5_445 91.67(12) no
S11 Sb5 S15 . 5_455 91.67(12) no
S15 Sb5 S15 5_445 5_455 101.58(9) no
S15 Sb5 S15 5_455 5_445 101.58(9) no
Pb2 S11 Pb2 5_445 5_455 89.38(9) no
Pb2 S11 Sb5 5_445 . 99.90(7) no
Pb2 S11 Pb2 5_455 5_445 89.38(9) no
Pb2 S11 Sb5 5_455 . 99.90(7) no
Sb9 S12 Sb9 5_545 5_555 99.48(14) no
Sb9 S12 Pb9 5_545 5_555 99.48(14) no
Sb9 S12 Pb5 5_545 . 130.26(7) no
Sb9 S12 Sb9 5_555 5_545 99.48(14) no
Sb9 S12 Pb9 5_555 5_545 99.48(14) no
Sb9 S12 Pb5 5_555 . 130.26(7) no
Pb9 S12 Pb9 5_545 5_555 99.48(14) no
Pb9 S12 Pb5 5_545 . 130.26(7) no
Pb9 S12 Pb9 5_555 5_545 99.48(14) no
Pb9 S12 Pb5 5_555 . 130.26(7) no
S7 Pb8 S9 . 5_445 81.18(8) no
S7 Pb8 S9 . 5_455 81.18(8) no
S7 Pb8 S14 . 5_445 82.88(8) no
S7 Pb8 S14 . 5_455 82.88(8) no
S9 Pb8 S9 5_445 5_455 89.03(8) no
S9 Pb8 S14 5_445 5_445 86.57(9) no
S9 Pb8 S14 5_445 5_455 163.93(7) no
S9 Pb8 S9 5_455 5_445 89.03(8) no
S9 Pb8 S14 5_455 5_445 163.93(7) no
S9 Pb8 S14 5_455 5_455 86.57(9) no
S14 Pb8 S14 5_445 5_455 93.43(9) no
S14 Pb8 S14 5_455 5_445 93.43(9) no
S7 Sb8 S9 . 5_445 81.18(8) no
S7 Sb8 S9 . 5_455 81.18(8) no
S7 Sb8 S14 . 5_445 82.88(8) no
S7 Sb8 S14 . 5_455 82.88(8) no
S9 Sb8 S9 5_445 5_455 89.03(8) no
S9 Sb8 S14 5_445 5_445 86.57(9) no
S9 Sb8 S14 5_445 5_455 163.93(7) no
S9 Sb8 S9 5_455 5_445 89.03(8) no
S9 Sb8 S14 5_455 5_445 163.93(7) no
S9 Sb8 S14 5_455 5_455 86.57(9) no
S14 Sb8 S14 5_445 5_455 93.43(9) no
S14 Sb8 S14 5_455 5_445 93.43(9) no
Sb9 S14 Pb8 . 5_545 105.60(8) no
Sb9 S14 Pb8 . 5_555 105.60(8) no
Sb9 S14 Sb8 . 5_545 105.60(8) no
Sb9 S14 Sb8 . 5_555 105.60(8) no
Pb9 S14 Pb8 . 5_545 105.60(8) no
Pb9 S14 Pb8 . 5_555 105.60(8) no
Pb9 S14 Sb8 . 5_545 105.60(8) no
Pb9 S14 Sb8 . 5_555 105.60(8) no
Pb8 S14 Pb8 5_545 5_555 93.43(13) no
Pb8 S14 Sb8 5_545 5_555 93.43(13) no
Pb8 S14 Pb8 5_555 5_545 93.43(13) no
Pb8 S14 Sb8 5_555 5_545 93.43(13) no
Sb8 S14 Sb8 5_545 5_555 93.43(12) no
Sb8 S14 Sb8 5_555 5_545 93.43(12) no
Sb5 S15 Sb5 5_545 5_555 101.58(13) no
Sb5 S15 Sb5 5_555 5_545 101.58(13) no
Sb6 S16 Sb6 5_445 5_455 94.55(12) no
Sb6 S16 Hg1 5_445 . 96.08(8) no
Sb6 S16 Sb6 5_455 5_445 94.55(12) no
Sb6 S16 Hg1 5_455 . 96.08(8) no
Pb6 S17 Pb6 5_545 5_555 89.19(9) no
Pb6 S17 Sb7 5_545 . 96.85(7) no
Pb6 S17 Pb6 5_555 5_545 89.19(9) no
Pb6 S17 Sb7 5_555 . 96.85(7) no
S12 Pb5 S18 . 5_545 77.34(8) no
S12 Pb5 S18 . 5_555 77.34(8) no
S18 Pb5 S18 5_545 5_555 88.73(6) no
S18 Pb5 S18 5_555 5_545 88.73(6) no
S13 Sb6 S16 . 5_545 93.02(10) no
S13 Sb6 S16 . 5_555 93.02(10) no
S13 Sb6 S19 . 5_545 91.10(10) no
S13 Sb6 S19 . 5_555 91.10(10) no
S16 Sb6 S16 5_545 5_555 94.55(9) no
S16 Sb6 S19 5_545 5_545 85.69(8) no
S16 Sb6 S19 5_545 5_555 175.85(12) no
S16 Sb6 S16 5_555 5_545 94.55(9) no
S16 Sb6 S19 5_555 5_545 175.85(12) no
S16 Sb6 S19 5_555 5_555 85.69(8) no
S19 Sb6 S19 5_545 5_555 93.76(8) no
S19 Sb6 S19 5_555 5_545 93.76(8) no
S17 Pb6 S17 5_445 5_455 89.19(7) no
S17 Pb6 S23 5_445 . 78.66(8) no
S17 Pb6 S17 5_455 5_445 89.19(7) no
S17 Pb6 S23 5_455 . 78.66(8) no
S20 Pb7 S20 5_445 5_455 87.20(7) no
S20 Pb7 S22 5_445 3_656 77.37(8) no
S20 Pb7 S20 5_455 5_445 87.20(7) no
S20 Pb7 S22 5_455 3_656 77.37(8) no
Pb5 S18 Pb5 5_445 5_455 88.73(8) no
Pb5 S18 Hg2 5_445 . 103.89(11) no
Pb5 S18 Pb5 5_455 5_445 88.73(8) no
Pb5 S18 Hg2 5_455 . 103.89(11) no
Sb6 S19 Sb6 5_445 5_455 93.76(11) no
Sb6 S19 Sb7 5_445 5_445 87.97(2) no
Sb6 S19 Sb7 5_445 5_455 171.40(16) no
Sb6 S19 Sb6 5_455 5_445 93.76(11) no
Sb6 S19 Sb7 5_455 5_445 171.40(16) no
Sb6 S19 Sb7 5_455 5_455 87.97(2) no
Sb7 S19 Sb7 5_445 5_455 89.11(9) no
Sb7 S19 Sb7 5_455 5_445 89.11(9) no
Pb7 S20 Pb7 5_545 5_555 87.20(9) no
Pb7 S20 Sb10 5_545 . 104.34(13) no
Pb7 S20 Sb10 5_545 4_555 93.01(10) no
Pb7 S20 Pb7 5_555 5_545 87.20(9) no
Pb7 S20 Sb10 5_555 . 93.01(10) no
Pb7 S20 Sb10 5_555 4_555 104.34(13) no
Sb10 S20 Sb10 . 4_555 16.27(4) no
Sb10 S20 Sb10 4_555 . 16.27(4) no
S16 Hg1 S21 . 3_656 174.07(12) no
S17 Sb7 S19 . 5_545 85.25(10) no
S17 Sb7 S19 . 5_555 85.25(10) no
S17 Sb7 S23 . 5_545 90.20(10) no
S17 Sb7 S23 . 5_555 90.20(10) no
S19 Sb7 S19 5_545 5_555 89.11(7) no
S19 Sb7 S23 5_545 5_545 85.50(7) no
S19 Sb7 S23 5_545 5_555 173.21(8) no
S19 Sb7 S19 5_555 5_545 89.11(7) no
S19 Sb7 S23 5_555 5_545 173.21(8) no
S19 Sb7 S23 5_555 5_555 85.50(7) no
S23 Sb7 S23 5_545 5_555 99.57(8) no
S23 Sb7 S23 5_555 5_545 99.57(8) no
Hg1 S21 Sb10 3_656 7_656 103.66(8) no
Hg1 S21 Sb10 3_656 6_646 103.66(8) no
Sb10 S21 Sb10 7_656 6_646 80.75(11) no
Sb10 S21 Sb10 6_646 7_656 80.75(11) no
Pb7 S22 Sb10 3_656 7_656 93.75(11) no
Pb7 S22 Sb10 3_656 6_646 93.75(11) no
Sb10 S22 Sb10 7_656 6_646 85.99(12) no
Sb10 S22 Sb10 6_646 7_656 85.99(12) no
Pb6 S23 Sb7 . 5_445 93.92(8) no
Pb6 S23 Sb7 . 5_455 93.92(8) no
Sb7 S23 Sb7 5_445 5_455 99.57(11) no
Sb7 S23 Sb7 5_455 5_445 99.57(11) no
S18 Hg2 S18 . 3_656 180 no
S18 Hg2 S18 3_656 . 180 no
S20 Sb10 S21 . 7_656 89.78(10) no
S20 Sb10 S22 . 7_656 95.80(10) no
S20 Sb10 Sb10 . 4_555 81.87(13) no
S21 Sb10 S22 7_656 7_656 96.39(8) no
S21 Sb10 Sb10 7_656 4_555 130.38(18) no
S22 Sb10 Sb10 7_656 4_555 133.00(17) no

loop_
_geom_bond_atom_site_label_1
_geom_bond_atom_site_label_2
_geom_bond_site_symmetry_1
_geom_bond_site_symmetry_2
_geom_bond_distance
_geom_bond_publ_flag
Hg1 S21 . 3_656 2.364(3) no
Hg1 S16 . . 2.364(4) no
Hg2 S18 . . 2.360(3) no
Pb1 S2 7_555 . 2.971(3) no
Pb1 S2 7_545 . 2.971(3) no
Pb2 S6 . . 2.951(5) no
Pb2 S11 . 5_545 2.921(2) no
Pb2 S11 . 5_555 2.921(2) no
Pb3 S5 5_545 . 2.940(3) no
Pb3 S5 5_555 . 2.940(3) no
Pb5 S12 . . 2.996(4) no
Pb5 S18 . 5_545 2.938(2) no
Pb5 S18 . 5_555 2.938(2) no
Pb6 S17 5_545 . 2.926(2) no
Pb6 S17 5_555 . 2.926(2) no
Pb6 S23 . . 2.850(4) no
Pb7 S20 . 5_445 2.979(3) no
Pb7 S20 . 5_455 2.979(3) no
Pb7 S22 . 3_656 2.896(3) no
Pb8 S7 . . 2.711(3) no
Pb8 S9 5_545 . 2.930(3) no
Pb8 S9 5_555 . 2.930(3) no
Pb8 S14 . 5_445 2.822(3) no
Pb8 S14 . 5_455 2.822(3) no
Pb9 S12 . 5_445 2.692(3) no
Pb9 S12 . 5_455 2.692(3) no
Pb9 S14 . . 2.543(3) no
Sb1 S4 . 5_445 2.653(3) no
Sb1 S4 . 5_455 2.653(3) no
Sb1 S5 . 3_655 2.428(3) no
Sb2 S2 . . 2.459(4) no
Sb2 S3 . 7_545 2.818(3) no
Sb2 S3 . 7_555 2.818(3) no
Sb2 S6 . 5_445 2.845(3) no
Sb2 S6 . 5_455 2.845(3) no
Sb3 S1 5_445 . 2.802(3) no
Sb3 S1 5_455 . 2.802(3) no
Sb3 S7 . 5_545 2.851(3) no
Sb3 S7 . 5_555 2.851(3) no
Sb3 S9 . . 2.430(3) no
Sb4 S3 5_445 . 2.980(3) no
Sb4 S3 5_455 . 2.980(3) no
Sb4 S8 . . 2.444(4) no
Sb4 S10 . 5_545 2.6424(19) no
Sb4 S10 . 5_555 2.6424(19) no
Sb5 S11 . . 2.519(4) no
Sb5 S15 . 5_445 2.651(2) no
Sb5 S15 . 5_455 2.651(2) no
Sb6 S13 . . 2.437(4) no
Sb6 S16 5_445 . 2.796(3) no
S16 Sb6 . 5_455 2.796(3) no
Sb6 S19 . 5_545 2.814(3) no
Sb6 S19 . 5_555 2.814(3) no
Sb7 S17 . . 2.474(4) no
Sb7 S19 5_445 . 2.928(2) no
Sb7 S19 5_455 . 2.928(2) no
Sb7 S23 . 5_545 2.690(2) no
Sb7 S23 . 5_555 2.690(2) no
Sb8 S9 5_545 . 2.930(3) no
Sb8 S9 5_555 . 2.930(3) no
Sb8 S14 . 5_445 2.822(3) no
Sb8 S14 . 5_455 2.822(3) no
Sb8 S7 . . 2.711(3) no
Sb9 S12 . 5_445 2.692(3) no
Sb9 S12 . 5_455 2.692(3) no
Sb9 S14 . . 2.543(3) no
Sb10 S21 7_656 . 2.637(3) no
Sb10 S21 6_646 . 2.637(3) no
Sb10 S22 7_656 . 2.505(3) no
Sb10 S22 6_646 . 2.505(3) no
Sb10 S20 . . 2.445(3) no
Sb10 S20 4_555 . 2.445(3) no
Sb10 Sb10 . 4_555 0.6919(15) .
